data_2209594
loop_
_publ_author_name
'Kikolski, Elizabeth M.'
'Davison, Mark'
'Lalancette, Roger A.'
'Thompson, Hugh W.'

_publ_section_title
;
 (+)-3,12-Dioxo-5\b-cholanic acid: hydrogen bonding in a diketo
 bile-acid derivative
;
_journal_coeditor_code LH2089
_journal_issue 7
_journal_name_full 'Acta Crystallographica Section E'
_journal_page_first o2641
_journal_page_last o2643
_journal_paper_doi 10.1107/S1600536806019726
_journal_volume 62
_journal_year 2006
_chemical_formula_iupac 'C24 H36 O4'
_chemical_formula_moiety 'C24 H36 O4'
_chemical_formula_sum 'C24 H36 O4'
_chemical_formula_weight 388.53
_chemical_melting_point 464
_chemical_name_systematic
;
(+)-3,12-Dioxo-5\b-cholanic acid
;
_space_group_IT_number 4
_symmetry_cell_setting monoclinic
_symmetry_space_group_name_Hall 'P 2yb'
_symmetry_space_group_name_H-M 'P 1 21 1'
_atom_sites_solution_hydrogens geom
_atom_sites_solution_primary direct
_atom_sites_solution_secondary difmap
_audit_creation_method SHELXL-97
_cell_angle_alpha 90.00
_cell_angle_beta 96.1630(10)
_cell_angle_gamma 90.00
_cell_formula_units_Z 4
_cell_length_a 12.9462(3)
_cell_length_b 7.00360(10)
_cell_length_c 23.5856(5)
_cell_measurement_reflns_used 12746
_cell_measurement_temperature 100(2)
_cell_measurement_theta_max 62.55
_cell_measurement_theta_min 3.43
_cell_volume 2126.15(7)
_computing_cell_refinement 'SAINT-Plus (Bruker,2000)'
_computing_data_collection 'SMART (Bruker,2000)'
_computing_data_reduction SAINT-Plus
_computing_molecular_graphics 'SHELXTL (Bruker, 2000)'
_computing_publication_material SHELXTL
_computing_structure_refinement 'SHELXL97 (Sheldrick, 1997)'
_computing_structure_solution 'SHELXS97 (Sheldrick, 1997)'
_diffrn_ambient_temperature 100(2)
_diffrn_measured_fraction_theta_full 0.979
_diffrn_measured_fraction_theta_max 0.979
_diffrn_measurement_device_type 'Bruker SMART CCD APEX-II area-detector'
_diffrn_measurement_method '\f and \w'
_diffrn_radiation_monochromator graphite
_diffrn_radiation_source 'fine-focus sealed tube'
_diffrn_radiation_type CuK\a
_diffrn_radiation_wavelength 1.54178
_diffrn_reflns_av_R_equivalents 0.020
_diffrn_reflns_av_sigmaI/netI 0.024
_diffrn_reflns_limit_h_max 14
_diffrn_reflns_limit_h_min -14
_diffrn_reflns_limit_k_max 8
_diffrn_reflns_limit_k_min -8
_diffrn_reflns_limit_l_max 26
_diffrn_reflns_limit_l_min -26
_diffrn_reflns_number 12746
_diffrn_reflns_theta_full 62.55
_diffrn_reflns_theta_max 62.55
_diffrn_reflns_theta_min 3.43
_diffrn_standards_decay_% 0
_diffrn_standards_number 0
_exptl_absorpt_coefficient_mu 0.639
_exptl_absorpt_correction_T_max 0.9694
_exptl_absorpt_correction_T_min 0.8226
_exptl_absorpt_correction_type multi-scan
_exptl_absorpt_process_details '(SADABS; Blessing, 1995)'
_exptl_crystal_colour colourless
_exptl_crystal_density_diffrn 1.214
_exptl_crystal_density_method 'not measured'
_exptl_crystal_description plate
_exptl_crystal_F_000 848
_exptl_crystal_size_max 0.32
_exptl_crystal_size_mid 0.24
_exptl_crystal_size_min 0.05
_refine_diff_density_max 0.15
_refine_diff_density_min -0.14
_refine_ls_abs_structure_details 'Flack (1983), 2023 Friedel pairs'
_refine_ls_abs_structure_Flack 0.01(12)
_refine_ls_extinction_coef 0.00065(13)
_refine_ls_extinction_expression Fc^*^=kFc[1+0.001xFc^2^\l^3^/sin(2\q)]^-1/4^
_refine_ls_extinction_method SHELXL97
_refine_ls_goodness_of_fit_ref 1.03
_refine_ls_hydrogen_treatment constr
_refine_ls_matrix_type full
_refine_ls_number_parameters 508
_refine_ls_number_reflns 5723
_refine_ls_number_restraints 1
_refine_ls_restrained_S_all 1.03
_refine_ls_R_factor_all 0.029
_refine_ls_R_factor_gt 0.028
_refine_ls_shift/su_max 0.00
_refine_ls_shift/su_mean 0.00
_refine_ls_structure_factor_coef Fsqd
_refine_ls_weighting_details 'calc w=1/[\s^2^(Fo^2^)+(0.039P)^2^+0.4209P] where P=(Fo^2^+2Fc^2^)/3'
_refine_ls_weighting_scheme calc
_refine_ls_wR_factor_gt 0.071
_refine_ls_wR_factor_ref 0.072
_reflns_number_gt 5594
_reflns_number_total 5723
_reflns_threshold_expression I>2\s(I)
_cod_data_source_file lh2089.cif
_cod_data_source_block I
_cod_depositor_comments
;
The following automatic conversions were performed:
'_symmetry_cell_setting' value 'Monoclinic' changed to 'monoclinic'
according to '/home/saulius/struct/CIF-dictionaries/cif_core.dic'
dictionary named 'cif_core.dic' version 2.4.1 from 2010-06-29.

Automatic conversion script
Id: cif_fix_enum 1527 2010-12-29 10:47:43Z saulius 

The following automatic conversions were performed:

'_symmetry_cell_setting' value 'Monoclinic' changed to 'monoclinic'
according to /home/saulius/struct/CIF-dictionaries/cif_core.dic
dictionary named 'cif_core.dic' version 2.4.1 from 2010-06-29.

Automatic conversion script
Id: cif_fix_values 1715 2011-07-08 13:25:40Z adriana 
;
_cod_original_sg_symbol_H-M 'P 21'
_cod_database_code 2209594
_cod_database_fobs_code 2209594

loop_
_symmetry_equiv_pos_as_xyz
'x, y, z'
'-x, y+1/2, -z'

loop_
_atom_site_type_symbol
_atom_site_label
_atom_site_fract_x
_atom_site_fract_y
_atom_site_fract_z
_atom_site_U_iso_or_equiv
_atom_site_adp_type
_atom_site_calc_flag
_atom_site_refinement_flags
_atom_site_occupancy
O O1A 0.87025(10) 0.4310(2) 0.53647(5) 0.0409(4) Uani d . 1
C C1A 0.87621(12) 0.7449(3) 0.42406(7) 0.0245(4) Uani d . 1
H H1AA 0.9405 0.7845 0.4477 0.029 Uiso calc R 1
H H1AB 0.8416 0.8619 0.4080 0.029 Uiso calc R 1
O O1B -0.66168(10) 0.5185(3) -0.45751(7) 0.0530(4) Uani d . 1
C C1B -0.39363(12) 0.5165(3) -0.43266(7) 0.0265(4) Uani d . 1
H H1BA -0.4022 0.5993 -0.4669 0.032 Uiso calc R 1
H H1BB -0.3331 0.4326 -0.4361 0.032 Uiso calc R 1
O O2A 0.58213(8) 0.77548(18) 0.26186(5) 0.0275(3) Uani d . 1
C C2A 0.80411(13) 0.6466(3) 0.46269(7) 0.0285(4) Uani d . 1
H H2AA 0.7917 0.7321 0.4947 0.034 Uiso calc R 1
H H2AB 0.7363 0.6183 0.4407 0.034 Uiso calc R 1
O O2B -0.23295(9) 0.10443(17) -0.27219(5) 0.0284(3) Uani d . 1
C C2B -0.49118(14) 0.3911(3) -0.43224(8) 0.0342(4) Uani d . 1
H H2BA -0.5039 0.3206 -0.4687 0.041 Uiso calc R 1
H H2BB -0.4807 0.2968 -0.4009 0.041 Uiso calc R 1
O O3A 0.33768(9) 0.28354(19) 0.00968(5) 0.0331(3) Uani d . 1
C C3A 0.85391(12) 0.4642(3) 0.48551(7) 0.0279(4) Uani d . 1
O O3B 0.10212(8) 0.31591(18) -0.05246(5) 0.0280(3) Uani d . 1
C C3B -0.58288(13) 0.5156(3) -0.42417(8) 0.0346(4) Uani d . 1
O O4A 0.26479(9) 0.5480(2) -0.02874(5) 0.0346(3) Uani d . 1
H H4AC 0.2169 0.4716 -0.0399 0.052 Uiso calc R 1
C C4A 0.88619(13) 0.3308(3) 0.44099(7) 0.0268(4) Uani d . 1
H H4AA 0.8233 0.2772 0.4190 0.032 Uiso calc R 1
H H4AB 0.9259 0.2235 0.4600 0.032 Uiso calc R 1
O O4B 0.18457(9) 0.04580(19) -0.02581(5) 0.0325(3) Uani d . 1
H H4BC 0.2331 0.1213 -0.0149 0.049 Uiso calc R 1
C C4B -0.56843(12) 0.6442(3) -0.37314(8) 0.0300(4) Uani d . 1
H H4BA -0.5649 0.5659 -0.3380 0.036 Uiso calc R 1
H H4BB -0.6292 0.7301 -0.3734 0.036 Uiso calc R 1
C C5A 0.95368(11) 0.4303(3) 0.39935(7) 0.0223(4) Uani d . 1
H H5AA 1.0212 0.4634 0.4219 0.027 Uiso calc R 1
C C5B -0.46829(11) 0.7658(3) -0.37218(7) 0.0243(4) Uani d . 1
H H5BA -0.4783 0.8549 -0.4055 0.029 Uiso calc R 1
C C6A 0.97864(12) 0.2915(3) 0.35290(7) 0.0240(4) Uani d . 1
H H6AA 1.0033 0.1694 0.3707 0.029 Uiso calc R 1
H H6AB 1.0354 0.3448 0.3328 0.029 Uiso calc R 1
C C6B -0.45361(12) 0.8888(3) -0.31844(7) 0.0256(4) Uani d . 1
H H6BA -0.3998 0.9864 -0.3229 0.031 Uiso calc R 1
H H6BB -0.5194 0.9562 -0.3139 0.031 Uiso calc R 1
C C7A 0.88391(12) 0.2528(2) 0.30960(7) 0.0240(4) Uani d . 1
H H7AA 0.9046 0.1688 0.2790 0.029 Uiso calc R 1
H H7AB 0.8301 0.1855 0.3288 0.029 Uiso calc R 1
C C7B -0.42156(12) 0.7719(3) -0.26486(7) 0.0253(4) Uani d . 1
H H7BA -0.4797 0.6875 -0.2571 0.030 Uiso calc R 1
H H7BB -0.4071 0.8592 -0.2320 0.030 Uiso calc R 1
C C8A 0.83850(12) 0.4381(2) 0.28331(7) 0.0199(3) Uani d . 1
H H8AA 0.8921 0.4999 0.2619 0.024 Uiso calc R 1
C C8B -0.32522(12) 0.6503(2) -0.27091(7) 0.0205(3) Uani d . 1
H H8BA -0.2651 0.7373 -0.2747 0.025 Uiso calc R 1
C C9A 0.81135(11) 0.5765(2) 0.33002(6) 0.0201(3) Uani d . 1
H H9AA 0.7589 0.5100 0.3512 0.024 Uiso calc R 1
C C9B -0.34235(11) 0.5244(2) -0.32467(6) 0.0206(3) Uani d . 1
H H9BA -0.4042 0.4426 -0.3200 0.025 Uiso calc R 1
C C10A 0.90635(11) 0.6206(2) 0.37458(7) 0.0210(3) Uani d . 1
C C10B -0.37009(11) 0.6436(2) -0.37954(7) 0.0217(3) Uani d . 1
C C11A 0.75775(12) 0.7592(2) 0.30395(7) 0.0224(3) Uani d . 1
H H11A 0.7305 0.8338 0.3348 0.027 Uiso calc R 1
H H11B 0.8102 0.8388 0.2874 0.027 Uiso calc R 1
C C11B -0.24963(12) 0.3862(3) -0.32913(6) 0.0225(3) Uani d . 1
H H11C -0.2673 0.2955 -0.3609 0.027 Uiso calc R 1
H H11D -0.1879 0.4602 -0.3375 0.027 Uiso calc R 1
C C12A 0.66901(12) 0.7175(2) 0.25792(7) 0.0200(3) Uani d . 1
C C12B -0.22434(11) 0.2761(2) -0.27397(7) 0.0215(3) Uani d . 1
C C13A 0.69787(11) 0.5877(2) 0.21010(7) 0.0195(3) Uani d . 1
C C13B -0.19819(12) 0.4000(2) -0.22162(6) 0.0199(3) Uani d . 1
C C14A 0.74105(12) 0.4047(2) 0.24201(7) 0.0212(3) Uani d . 1
H H14A 0.6859 0.3603 0.2656 0.025 Uiso calc R 1
C C14B -0.29840(12) 0.5215(2) -0.21921(6) 0.0213(3) Uani d . 1
H H14B -0.3570 0.4286 -0.2190 0.026 Uiso calc R 1
C C15A 0.74515(13) 0.2585(3) 0.19451(7) 0.0274(4) Uani d . 1
H H15A 0.7404 0.1268 0.2093 0.033 Uiso calc R 1
H H15B 0.8101 0.2713 0.1762 0.033 Uiso calc R 1
C C15B -0.28358(13) 0.6109(3) -0.15964(7) 0.0254(4) Uani d . 1
H H15C -0.3514 0.6351 -0.1452 0.031 Uiso calc R 1
H H15D -0.2449 0.7328 -0.1601 0.031 Uiso calc R 1
C C16A 0.64943(14) 0.3076(3) 0.15227(8) 0.0307(4) Uani d . 1
H H16A 0.5956 0.2078 0.1535 0.037 Uiso calc R 1
H H16B 0.6693 0.3145 0.1130 0.037 Uiso calc R 1
C C16B -0.22069(13) 0.4611(3) -0.12266(7) 0.0269(4) Uani d . 1
H H16C -0.2631 0.4085 -0.0938 0.032 Uiso calc R 1
H H16D -0.1576 0.5203 -0.1026 0.032 Uiso calc R 1
C C17A 0.60672(12) 0.5034(2) 0.16992(7) 0.0219(3) Uani d . 1
H H17A 0.5488 0.4770 0.1936 0.026 Uiso calc R 1
C C17B -0.19000(12) 0.2997(3) -0.16276(6) 0.0220(3) Uani d . 1
H H17B -0.2456 0.2001 -0.1644 0.026 Uiso calc R 1
C C18A 0.77873(12) 0.6840(2) 0.17587(7) 0.0231(4) Uani d . 1
H H18A 0.7481 0.7979 0.1567 0.035 Uiso calc R 1
H H18B 0.7998 0.5943 0.1474 0.035 Uiso calc R 1
H H18C 0.8397 0.7208 0.2019 0.035 Uiso calc R 1
C C18B -0.10102(11) 0.5235(2) -0.22750(7) 0.0214(3) Uani d . 1
H H18D -0.0404 0.4405 -0.2288 0.032 Uiso calc R 1
H H18E -0.0893 0.6098 -0.1947 0.032 Uiso calc R 1
H H18F -0.1118 0.5986 -0.2627 0.032 Uiso calc R 1
C C19A 0.99081(12) 0.7308(3) 0.34701(7) 0.0244(4) Uani d . 1
H H19A 1.0495 0.7568 0.3758 0.037 Uiso calc R 1
H H19B 0.9621 0.8517 0.3315 0.037 Uiso calc R 1
H H19C 1.0147 0.6541 0.3162 0.037 Uiso calc R 1
C C19B -0.28060(12) 0.7774(3) -0.39166(7) 0.0230(3) Uani d . 1
H H19D -0.2185 0.7015 -0.3963 0.035 Uiso calc R 1
H H19E -0.2657 0.8661 -0.3597 0.035 Uiso calc R 1
H H19F -0.3008 0.8497 -0.4267 0.035 Uiso calc R 1
C C20A 0.56071(12) 0.6179(2) 0.11749(7) 0.0212(3) Uani d . 1
H H20A 0.6153 0.6298 0.0908 0.025 Uiso calc R 1
C C20B -0.08647(12) 0.2023(2) -0.14142(7) 0.0229(3) Uani d . 1
H H20B -0.0307 0.3016 -0.1391 0.028 Uiso calc R 1
C C21A 0.52524(13) 0.8181(3) 0.13156(7) 0.0276(4) Uani d . 1
H H21A 0.4970 0.8825 0.0964 0.041 Uiso calc R 1
H H21B 0.5845 0.8909 0.1497 0.041 Uiso calc R 1
H H21C 0.4714 0.8098 0.1577 0.041 Uiso calc R 1
C C21B -0.05673(12) 0.0450(3) -0.18117(7) 0.0264(4) Uani d . 1
H H21D 0.0095 -0.0119 -0.1657 0.040 Uiso calc R 1
H H21E -0.0497 0.0992 -0.2189 0.040 Uiso calc R 1
H H21F -0.1109 -0.0534 -0.1846 0.040 Uiso calc R 1
C C22A 0.46974(12) 0.5030(3) 0.08734(7) 0.0256(4) Uani d . 1
H H22A 0.4939 0.3712 0.0812 0.031 Uiso calc R 1
H H22B 0.4141 0.4954 0.1130 0.031 Uiso calc R 1
C C22B -0.09222(12) 0.1230(3) -0.08103(7) 0.0281(4) Uani d . 1
H H22C -0.1082 0.2300 -0.0559 0.034 Uiso calc R 1
H H22D -0.1509 0.0318 -0.0825 0.034 Uiso calc R 1
C C23A 0.42318(13) 0.5837(3) 0.02998(7) 0.0284(4) Uani d . 1
H H23A 0.3946 0.7125 0.0357 0.034 Uiso calc R 1
H H23B 0.4784 0.5960 0.0042 0.034 Uiso calc R 1
C C23B 0.00574(13) 0.0223(3) -0.05376(7) 0.0301(4) Uani d . 1
H H23C -0.0088 -0.0302 -0.0165 0.036 Uiso calc R 1
H H23D 0.0207 -0.0868 -0.0783 0.036 Uiso calc R 1
C C24A 0.33839(12) 0.4562(3) 0.00286(7) 0.0251(4) Uani d . 1
C C24B 0.10086(13) 0.1444(3) -0.04455(6) 0.0250(4) Uani d . 1

loop_
_atom_site_aniso_label
_atom_site_aniso_U_11
_atom_site_aniso_U_22
_atom_site_aniso_U_33
_atom_site_aniso_U_12
_atom_site_aniso_U_13
_atom_site_aniso_U_23
O1A 0.0416(7) 0.0587(10) 0.0227(7) 0.0166(7) 0.0053(5) 0.0088(6)
C1A 0.0282(8) 0.0245(9) 0.0200(8) 0.0001(7) -0.0010(6) -0.0008(7)
O1B 0.0332(7) 0.0563(10) 0.0643(10) -0.0089(7) -0.0176(7) -0.0071(8)
C1B 0.0290(8) 0.0267(9) 0.0228(8) 0.0029(7) -0.0014(6) -0.0012(7)
O2A 0.0257(6) 0.0314(7) 0.0258(6) 0.0047(5) 0.0040(4) -0.0039(5)
C2A 0.0294(9) 0.0365(11) 0.0202(8) 0.0084(8) 0.0058(6) 0.0001(7)
O2B 0.0342(6) 0.0210(7) 0.0284(6) -0.0015(5) -0.0042(5) -0.0031(5)
C2B 0.0393(10) 0.0282(10) 0.0331(10) -0.0045(8) -0.0059(8) -0.0054(8)
O3A 0.0310(6) 0.0288(8) 0.0369(7) 0.0021(5) -0.0079(5) -0.0045(6)
C3A 0.0215(8) 0.0395(11) 0.0231(9) 0.0012(7) 0.0041(6) 0.0062(8)
O3B 0.0254(6) 0.0300(8) 0.0278(6) 0.0012(5) -0.0004(5) -0.0011(5)
C3B 0.0274(9) 0.0324(11) 0.0419(11) -0.0119(8) -0.0056(8) 0.0064(9)
O4A 0.0287(6) 0.0361(8) 0.0366(7) -0.0035(5) -0.0072(5) 0.0073(6)
C4A 0.0264(8) 0.0264(10) 0.0268(9) 0.0015(7) 0.0000(7) 0.0072(7)
O4B 0.0308(6) 0.0307(7) 0.0338(7) 0.0009(5) -0.0058(5) 0.0022(6)
C4B 0.0186(8) 0.0325(10) 0.0387(10) 0.0016(7) 0.0019(7) 0.0031(8)
C5A 0.0178(7) 0.0254(9) 0.0233(8) 0.0000(6) 0.0005(6) -0.0011(7)
C5B 0.0208(8) 0.0241(9) 0.0277(9) 0.0012(7) 0.0014(6) 0.0025(7)
C6A 0.0217(8) 0.0232(9) 0.0267(9) 0.0019(7) 0.0009(6) -0.0022(7)
C6B 0.0209(8) 0.0247(9) 0.0320(9) 0.0058(7) 0.0061(7) -0.0031(8)
C7A 0.0230(8) 0.0217(9) 0.0268(8) 0.0025(7) 0.0010(6) -0.0049(7)
C7B 0.0256(8) 0.0248(9) 0.0264(8) 0.0028(7) 0.0070(6) -0.0035(7)
C8A 0.0215(7) 0.0175(8) 0.0210(8) -0.0014(6) 0.0039(6) -0.0005(6)
C8B 0.0194(7) 0.0205(9) 0.0223(8) -0.0009(6) 0.0049(6) -0.0020(7)
C9A 0.0202(7) 0.0195(9) 0.0211(8) -0.0026(6) 0.0051(6) 0.0007(6)
C9B 0.0183(7) 0.0209(9) 0.0226(8) -0.0013(6) 0.0033(6) -0.0027(7)
C10A 0.0208(7) 0.0222(9) 0.0201(8) -0.0004(7) 0.0025(6) -0.0020(7)
C10B 0.0202(8) 0.0217(9) 0.0231(8) 0.0017(7) 0.0022(6) -0.0017(7)
C11A 0.0270(8) 0.0176(9) 0.0226(8) 0.0008(7) 0.0032(6) -0.0051(7)
C11B 0.0255(8) 0.0230(9) 0.0187(8) 0.0021(7) 0.0007(6) -0.0035(7)
C12A 0.0244(8) 0.0153(8) 0.0207(8) -0.0003(7) 0.0050(6) 0.0027(6)
C12B 0.0182(7) 0.0208(10) 0.0258(9) 0.0005(6) 0.0042(6) -0.0039(7)
C13A 0.0215(7) 0.0175(8) 0.0197(8) -0.0006(6) 0.0036(6) -0.0001(7)
C13B 0.0216(8) 0.0188(9) 0.0196(8) -0.0013(7) 0.0032(6) 0.0006(7)
C14A 0.0218(8) 0.0173(8) 0.0247(8) -0.0019(6) 0.0039(6) -0.0026(7)
C14B 0.0213(7) 0.0215(9) 0.0220(8) -0.0016(7) 0.0061(6) -0.0023(7)
C15A 0.0332(9) 0.0203(9) 0.0274(9) 0.0021(7) -0.0023(7) -0.0042(7)
C15B 0.0273(8) 0.0279(10) 0.0221(8) -0.0014(7) 0.0076(6) -0.0034(7)
C16A 0.0387(10) 0.0213(10) 0.0296(9) 0.0021(8) -0.0079(7) -0.0070(8)
C16B 0.0280(8) 0.0342(11) 0.0190(8) -0.0028(8) 0.0051(6) -0.0017(7)
C17A 0.0242(8) 0.0197(9) 0.0218(8) -0.0043(7) 0.0029(6) -0.0003(7)
C17B 0.0232(8) 0.0245(9) 0.0185(8) -0.0058(7) 0.0034(6) 0.0003(7)
C18A 0.0238(8) 0.0228(9) 0.0227(8) -0.0027(7) 0.0025(6) -0.0016(7)
C18B 0.0226(8) 0.0205(9) 0.0215(8) -0.0014(7) 0.0042(6) 0.0000(7)
C19A 0.0245(8) 0.0248(9) 0.0235(8) -0.0032(7) 0.0010(6) -0.0026(7)
C19B 0.0238(8) 0.0249(9) 0.0208(8) 0.0022(7) 0.0042(6) 0.0017(7)
C20A 0.0225(7) 0.0221(9) 0.0190(8) -0.0017(7) 0.0028(6) 0.0000(6)
C20B 0.0204(7) 0.0252(9) 0.0231(8) -0.0062(7) 0.0020(6) 0.0021(7)
C21A 0.0313(9) 0.0255(10) 0.0247(9) 0.0023(7) -0.0023(7) -0.0011(7)
C21B 0.0243(8) 0.0278(10) 0.0270(9) -0.0004(7) 0.0024(6) 0.0020(7)
C22A 0.0273(8) 0.0259(9) 0.0227(9) -0.0023(7) -0.0005(6) -0.0002(7)
C22B 0.0266(8) 0.0338(10) 0.0236(9) -0.0076(8) 0.0014(6) 0.0032(8)
C23A 0.0296(8) 0.0315(10) 0.0237(9) -0.0030(7) 0.0004(7) 0.0015(8)
C23B 0.0326(9) 0.0342(11) 0.0229(9) -0.0048(8) 0.0002(6) 0.0075(7)
C24A 0.0253(8) 0.0322(11) 0.0181(8) 0.0010(7) 0.0036(6) -0.0002(7)
C24B 0.0296(9) 0.0312(11) 0.0143(8) 0.0003(7) 0.0032(6) -0.0006(7)

loop_
_atom_type_symbol
_atom_type_description
_atom_type_scat_dispersion_real
_atom_type_scat_dispersion_imag
_atom_type_scat_source
C C 0.0181 0.0091 'International Tables Vol C Tables 4.2.6.8 and 6.1.1.4'
H H 0.0000 0.0000 'International Tables Vol C Tables 4.2.6.8 and 6.1.1.4'
O O 0.0492 0.0322 'International Tables Vol C Tables 4.2.6.8 and 6.1.1.4'

loop_
_geom_angle_atom_site_label_1
_geom_angle_atom_site_label_2
_geom_angle_atom_site_label_3
_geom_angle
_geom_angle_publ_flag
C2A C1A C10A 114.59(14) ?
C2A C1A H1AA 108.6 ?
C10A C1A H1AA 108.6 ?
C2A C1A H1AB 108.6 ?
C10A C1A H1AB 108.6 ?
H1AA C1A H1AB 107.6 ?
C2B C1B C10B 114.53(14) ?
C2B C1B H1BA 108.6 ?
C10B C1B H1BA 108.6 ?
C2B C1B H1BB 108.6 ?
C10B C1B H1BB 108.6 ?
H1BA C1B H1BB 107.6 ?
C3A C2A C1A 109.18(13) ?
C3A C2A H2AA 109.8 ?
C1A C2A H2AA 109.8 ?
C3A C2A H2AB 109.8 ?
C1A C2A H2AB 109.8 ?
H2AA C2A H2AB 108.3 ?
C3B C2B C1B 109.26(16) ?
C3B C2B H2BA 109.8 ?
C1B C2B H2BA 109.8 ?
C3B C2B H2BB 109.8 ?
C1B C2B H2BB 109.8 ?
H2BA C2B H2BB 108.3 ?
O1A C3A C4A 122.67(17) ?
O1A C3A C2A 122.43(17) ?
C4A C3A C2A 114.84(14) ?
O1B C3B C4B 122.11(19) ?
O1B C3B C2B 123.09(19) ?
C4B C3B C2B 114.74(14) ?
C24A O4A H4AC 109.5 ?
C3A C4A C5A 112.48(14) ?
C3A C4A H4AA 109.1 ?
C5A C4A H4AA 109.1 ?
C3A C4A H4AB 109.1 ?
C5A C4A H4AB 109.1 ?
H4AA C4A H4AB 107.8 ?
C24B O4B H4BC 109.5 ?
C3B C4B C5B 111.98(14) ?
C3B C4B H4BA 109.2 ?
C5B C4B H4BA 109.2 ?
C3B C4B H4BB 109.2 ?
C5B C4B H4BB 109.2 ?
H4BA C4B H4BB 107.9 ?
C6A C5A C4A 110.22(14) ?
C6A C5A C10A 112.47(13) ?
C4A C5A C10A 113.45(13) ?
C6A C5A H5AA 106.8 ?
C4A C5A H5AA 106.8 ?
C10A C5A H5AA 106.8 ?
C6B C5B C4B 110.58(13) ?
C6B C5B C10B 111.84(12) ?
C4B C5B C10B 112.81(14) ?
C6B C5B H5BA 107.1 ?
C4B C5B H5BA 107.1 ?
C10B C5B H5BA 107.1 ?
C5A C6A C7A 112.03(13) ?
C5A C6A H6AA 109.2 ?
C7A C6A H6AA 109.2 ?
C5A C6A H6AB 109.2 ?
C7A C6A H6AB 109.2 ?
H6AA C6A H6AB 107.9 ?
C7B C6B C5B 112.55(14) ?
C7B C6B H6BA 109.1 ?
C5B C6B H6BA 109.1 ?
C7B C6B H6BB 109.1 ?
C5B C6B H6BB 109.1 ?
H6BA C6B H6BB 107.8 ?
C8A C7A C6A 111.44(14) ?
C8A C7A H7AA 109.3 ?
C6A C7A H7AA 109.3 ?
C8A C7A H7AB 109.3 ?
C6A C7A H7AB 109.3 ?
H7AA C7A H7AB 108.0 ?
C6B C7B C8B 111.94(13) ?
C6B C7B H7BA 109.2 ?
C8B C7B H7BA 109.2 ?
C6B C7B H7BB 109.2 ?
C8B C7B H7BB 109.2 ?
H7BA C7B H7BB 107.9 ?
C14A C8A C7A 112.57(13) ?
C14A C8A C9A 108.50(12) ?
C7A C8A C9A 110.64(13) ?
C14A C8A H8AA 108.3 ?
C7A C8A H8AA 108.3 ?
C9A C8A H8AA 108.3 ?
C14B C8B C7B 111.86(13) ?
C14B C8B C9B 108.64(13) ?
C7B C8B C9B 110.40(13) ?
C14B C8B H8BA 108.6 ?
C7B C8B H8BA 108.6 ?
C9B C8B H8BA 108.6 ?
C8A C9A C11A 111.30(12) ?
C8A C9A C10A 112.55(12) ?
C11A C9A C10A 112.99(13) ?
C8A C9A H9AA 106.5 ?
C11A C9A H9AA 106.5 ?
C10A C9A H9AA 106.5 ?
C8B C9B C10B 112.30(13) ?
C8B C9B C11B 111.59(12) ?
C10B C9B C11B 112.98(12) ?
C8B C9B H9BA 106.5 ?
C10B C9B H9BA 106.5 ?
C11B C9B H9BA 106.5 ?
C19A C10A C1A 106.64(13) ?
C19A C10A C5A 108.63(12) ?
C1A C10A C5A 108.76(13) ?
C19A C10A C9A 111.05(13) ?
C1A C10A C9A 112.14(12) ?
C5A C10A C9A 109.51(13) ?
C1B C10B C19B 106.71(13) ?
C1B C10B C9B 112.10(14) ?
C19B C10B C9B 111.79(12) ?
C1B C10B C5B 108.40(13) ?
C19B C10B C5B 108.97(13) ?
C9B C10B C5B 108.78(12) ?
C12A C11A C9A 113.34(13) ?
C12A C11A H11A 108.9 ?
C9A C11A H11A 108.9 ?
C12A C11A H11B 108.9 ?
C9A C11A H11B 108.9 ?
H11A C11A H11B 107.7 ?
C12B C11B C9B 110.83(12) ?
C12B C11B H11C 109.5 ?
C9B C11B H11C 109.5 ?
C12B C11B H11D 109.5 ?
C9B C11B H11D 109.5 ?
H11C C11B H11D 108.1 ?
O2A C12A C11A 121.21(14) ?
O2A C12A C13A 124.10(14) ?
C11A C12A C13A 114.56(12) ?
O2B C12B C13B 123.66(15) ?
O2B C12B C11B 121.55(15) ?
C13B C12B C11B 114.53(14) ?
C12A C13A C18A 111.08(13) ?
C12A C13A C17A 116.65(12) ?
C18A C13A C17A 111.18(12) ?
C12A C13A C14A 103.69(12) ?
C18A C13A C14A 112.54(13) ?
C17A C13A C14A 101.07(13) ?
C12B C13B C18B 111.10(12) ?
C12B C13B C17B 117.22(14) ?
C18B C13B C17B 110.87(12) ?
C12B C13B C14B 103.19(12) ?
C18B C13B C14B 112.77(13) ?
C17B C13B C14B 101.06(12) ?
C15A C14A C8A 118.74(13) ?
C15A C14A C13A 103.69(12) ?
C8A C14A C13A 114.23(13) ?
C15A C14A H14A 106.5 ?
C8A C14A H14A 106.5 ?
C13A C14A H14A 106.5 ?
C8B C14B C15B 119.10(14) ?
C8B C14B C13B 114.35(12) ?
C15B C14B C13B 103.55(12) ?
C8B C14B H14B 106.3 ?
C15B C14B H14B 106.3 ?
C13B C14B H14B 106.3 ?
C14A C15A C16A 103.66(13) ?
C14A C15A H15A 111.0 ?
C16A C15A H15A 111.0 ?
C14A C15A H15B 111.0 ?
C16A C15A H15B 111.0 ?
H15A C15A H15B 109.0 ?
C14B C15B C16B 104.31(14) ?
C14B C15B H15C 110.9 ?
C16B C15B H15C 110.9 ?
C14B C15B H15D 110.9 ?
C16B C15B H15D 110.9 ?
H15C C15B H15D 108.9 ?
C15A C16A C17A 107.96(13) ?
C15A C16A H16A 110.1 ?
C17A C16A H16A 110.1 ?
C15A C16A H16B 110.1 ?
C17A C16A H16B 110.1 ?
H16A C16A H16B 108.4 ?
C15B C16B C17B 107.78(13) ?
C15B C16B H16C 110.2 ?
C17B C16B H16C 110.2 ?
C15B C16B H16D 110.2 ?
C17B C16B H16D 110.2 ?
H16C C16B H16D 108.5 ?
C20A C17A C13A 119.77(14) ?
C20A C17A C16A 111.31(13) ?
C13A C17A C16A 103.35(13) ?
C20A C17A H17A 107.3 ?
C13A C17A H17A 107.3 ?
C16A C17A H17A 107.3 ?
C20B C17B C13B 117.86(12) ?
C20B C17B C16B 113.22(13) ?
C13B C17B C16B 102.60(13) ?
C20B C17B H17B 107.5 ?
C13B C17B H17B 107.5 ?
C16B C17B H17B 107.5 ?
C13A C18A H18A 109.5 ?
C13A C18A H18B 109.5 ?
H18A C18A H18B 109.5 ?
C13A C18A H18C 109.5 ?
H18A C18A H18C 109.5 ?
H18B C18A H18C 109.5 ?
C13B C18B H18D 109.5 ?
C13B C18B H18E 109.5 ?
H18D C18B H18E 109.5 ?
C13B C18B H18F 109.5 ?
H18D C18B H18F 109.5 ?
H18E C18B H18F 109.5 ?
C10A C19A H19A 109.5 ?
C10A C19A H19B 109.5 ?
H19A C19A H19B 109.5 ?
C10A C19A H19C 109.5 ?
H19A C19A H19C 109.5 ?
H19B C19A H19C 109.5 ?
C10B C19B H19D 109.5 ?
C10B C19B H19E 109.5 ?
H19D C19B H19E 109.5 ?
C10B C19B H19F 109.5 ?
H19D C19B H19F 109.5 ?
H19E C19B H19F 109.5 ?
C21A C20A C22A 110.43(13) ?
C21A C20A C17A 113.86(13) ?
C22A C20A C17A 108.06(13) ?
C21A C20A H20A 108.1 ?
C22A C20A H20A 108.1 ?
C17A C20A H20A 108.1 ?
C21B C20B C22B 110.49(14) ?
C21B C20B C17B 112.84(13) ?
C22B C20B C17B 109.61(13) ?
C21B C20B H20B 107.9 ?
C22B C20B H20B 107.9 ?
C17B C20B H20B 107.9 ?
C20A C21A H21A 109.5 ?
C20A C21A H21B 109.5 ?
H21A C21A H21B 109.5 ?
C20A C21A H21C 109.5 ?
H21A C21A H21C 109.5 ?
H21B C21A H21C 109.5 ?
C20B C21B H21D 109.5 ?
C20B C21B H21E 109.5 ?
H21D C21B H21E 109.5 ?
C20B C21B H21F 109.5 ?
H21D C21B H21F 109.5 ?
H21E C21B H21F 109.5 ?
C23A C22A C20A 115.19(15) ?
C23A C22A H22A 108.5 ?
C20A C22A H22A 108.5 ?
C23A C22A H22B 108.5 ?
C20A C22A H22B 108.5 ?
H22A C22A H22B 107.5 ?
C23B C22B C20B 115.78(13) ?
C23B C22B H22C 108.3 ?
C20B C22B H22C 108.3 ?
C23B C22B H22D 108.3 ?
C20B C22B H22D 108.3 ?
H22C C22B H22D 107.4 ?
C24A C23A C22A 110.94(15) ?
C24A C23A H23A 109.5 ?
C22A C23A H23A 109.5 ?
C24A C23A H23B 109.5 ?
C22A C23A H23B 109.5 ?
H23A C23A H23B 108.0 ?
C24B C23B C22B 115.45(16) ?
C24B C23B H23C 108.4 ?
C22B C23B H23C 108.4 ?
C24B C23B H23D 108.4 ?
C22B C23B H23D 108.4 ?
H23C C23B H23D 107.5 ?
O3A C24A O4A 123.01(16) ?
O3A C24A C23A 123.23(15) y
O4A C24A C23A 113.76(16) y
O3B C24B O4B 122.95(16) ?
O3B C24B C23B 124.51(16) y
O4B C24B C23B 112.53(16) y

loop_
_geom_bond_atom_site_label_1
_geom_bond_atom_site_label_2
_geom_bond_distance
_geom_bond_publ_flag
O1A C3A 1.220(2) ?
C1A C2A 1.536(2) ?
C1A C10A 1.539(2) ?
C1A H1AA 0.9900 ?
C1A H1AB 0.9900 ?
O1B C3B 1.219(2) ?
C1B C2B 1.539(3) ?
C1B C10B 1.540(2) ?
C1B H1BA 0.9900 ?
C1B H1BB 0.9900 ?
O2A C12A 1.2088(19) ?
C2A C3A 1.504(3) ?
C2A H2AA 0.9900 ?
C2A H2AB 0.9900 ?
O2B C12B 1.208(2) ?
C2B C3B 1.502(3) ?
C2B H2BA 0.9900 ?
C2B H2BB 0.9900 ?
O3A C24A 1.220(2) y
C3A C4A 1.498(3) ?
O3B C24B 1.216(2) y
C3B C4B 1.499(3) ?
O4A C24A 1.313(2) y
O4A H4AC 0.8400 ?
C4A C5A 1.549(2) ?
C4A H4AA 0.9900 ?
C4A H4AB 0.9900 ?
O4B C24B 1.320(2) y
O4B H4BC 0.8400 ?
C4B C5B 1.549(2) ?
C4B H4BA 0.9900 ?
C4B H4BB 0.9900 ?
C5A C6A 1.525(2) ?
C5A C10A 1.554(2) ?
C5A H5AA 1.0000 ?
C5B C6B 1.527(2) ?
C5B C10B 1.558(2) ?
C5B H5BA 1.0000 ?
C6A C7A 1.534(2) ?
C6A H6AA 0.9900 ?
C6A H6AB 0.9900 ?
C6B C7B 1.526(2) ?
C6B H6BA 0.9900 ?
C6B H6BB 0.9900 ?
C7A C8A 1.529(2) ?
C7A H7AA 0.9900 ?
C7A H7AB 0.9900 ?
C7B C8B 1.530(2) ?
C7B H7BA 0.9900 ?
C7B H7BB 0.9900 ?
C8A C14A 1.527(2) ?
C8A C9A 1.536(2) ?
C8A H8AA 1.0000 ?
C8B C14B 1.527(2) ?
C8B C9B 1.541(2) ?
C8B H8BA 1.0000 ?
C9A C11A 1.551(2) ?
C9A C10A 1.560(2) ?
C9A H9AA 1.0000 ?
C9B C10B 1.549(2) ?
C9B C11B 1.554(2) ?
C9B H9BA 1.0000 ?
C10A C19A 1.538(2) ?
C10B C19B 1.541(2) ?
C11A C12A 1.522(2) ?
C11A H11A 0.9900 ?
C11A H11B 0.9900 ?
C11B C12B 1.518(2) ?
C11B H11C 0.9900 ?
C11B H11D 0.9900 ?
C12A C13A 1.526(2) ?
C12B C13B 1.518(2) ?
C13A C18A 1.544(2) ?
C13A C17A 1.549(2) ?
C13A C14A 1.559(2) ?
C13B C18B 1.545(2) ?
C13B C17B 1.550(2) ?
C13B C14B 1.557(2) ?
C14A C15A 1.523(2) ?
C14A H14A 1.0000 ?
C14B C15B 1.532(2) ?
C14B H14B 1.0000 ?
C15A C16A 1.543(2) ?
C15A H15A 0.9900 ?
C15A H15B 0.9900 ?
C15B C16B 1.540(3) ?
C15B H15C 0.9900 ?
C15B H15D 0.9900 ?
C16A C17A 1.552(2) ?
C16A H16A 0.9900 ?
C16A H16B 0.9900 ?
C16B C17B 1.553(2) ?
C16B H16C 0.9900 ?
C16B H16D 0.9900 ?
C17A C20A 1.539(2) ?
C17A H17A 1.0000 ?
C17B C20B 1.540(2) ?
C17B H17B 1.0000 ?
C18A H18A 0.9800 ?
C18A H18B 0.9800 ?
C18A H18C 0.9800 ?
C18B H18D 0.9800 ?
C18B H18E 0.9800 ?
C18B H18F 0.9800 ?
C19A H19A 0.9800 ?
C19A H19B 0.9800 ?
C19A H19C 0.9800 ?
C19B H19D 0.9800 ?
C19B H19E 0.9800 ?
C19B H19F 0.9800 ?
C20A C21A 1.523(2) ?
C20A C22A 1.537(2) ?
C20A H20A 1.0000 ?
C20B C21B 1.522(2) ?
C20B C22B 1.538(2) ?
C20B H20B 1.0000 ?
C21A H21A 0.9800 ?
C21A H21B 0.9800 ?
C21A H21C 0.9800 ?
C21B H21D 0.9800 ?
C21B H21E 0.9800 ?
C21B H21F 0.9800 ?
C22A C23A 1.529(2) ?
C22A H22A 0.9900 ?
C22A H22B 0.9900 ?
C22B C23B 1.531(2) ?
C22B H22C 0.9900 ?
C22B H22D 0.9900 ?
C23A C24A 1.504(2) ?
C23A H23A 0.9900 ?
C23A H23B 0.9900 ?
C23B C24B 1.496(2) ?
C23B H23C 0.9900 ?
C23B H23D 0.9900 ?

loop_
_geom_hbond_atom_site_label_D
_geom_hbond_atom_site_label_H
_geom_hbond_atom_site_label_A
_geom_hbond_site_symmetry_A
_geom_hbond_distance_DH
_geom_hbond_distance_HA
_geom_hbond_distance_DA
_geom_hbond_angle_DHA
_geom_hbond_publ_flag
O4A H4AC O3B 1_555 0.84 1.84 2.6715(17) 170 yes
O4B H4BC O3A 1_555 0.84 1.81 2.6544(17) 179 yes
C1A H1AA O1A 2_756 0.99 2.65 3.562(2) 154 yes
C19A H19A O1A 2_756 0.98 2.53 3.419(2) 151 yes
C19B H19E O2B 1_565 0.98 2.65 3.632(2) 178 yes
C8B H8BA O2B 1_565 1.00 2.60 3.400(2) 136 yes
C6B H6BA O2B 1_565 0.99 2.49 3.311(2) 140 yes
C23B H23C O3B 2_545 0.99 2.38 3.327(2) 159 yes

loop_
_geom_torsion_atom_site_label_1
_geom_torsion_atom_site_label_2
_geom_torsion_atom_site_label_3
_geom_torsion_atom_site_label_4
_geom_torsion
C10A C1A C2A C3A 56.06(18)
C10B C1B C2B C3B 55.6(2)
C1A C2A C3A O1A 123.64(18)
C1A C2A C3A C4A -53.71(19)
C1B C2B C3B O1B 123.5(2)
C1B C2B C3B C4B -53.7(2)
O1A C3A C4A C5A -125.71(18)
C2A C3A C4A C5A 51.63(19)
O1B C3B C4B C5B -124.26(19)
C2B C3B C4B C5B 53.0(2)
C3A C4A C5A C6A -176.52(13)
C3A C4A C5A C10A -49.39(18)
C3B C4B C5B C6B -177.61(15)
C3B C4B C5B C10B -51.53(19)
C4A C5A C6A C7A 73.16(17)
C10A C5A C6A C7A -54.52(18)
C4B C5B C6B C7B 72.15(17)
C10B C5B C6B C7B -54.47(18)
C5A C6A C7A C8A 55.47(18)
C5B C6B C7B C8B 53.91(18)
C6A C7A C8A C14A -177.38(13)
C6A C7A C8A C9A -55.79(17)
C6B C7B C8B C14B -175.41(14)
C6B C7B C8B C9B -54.30(18)
C14A C8A C9A C11A -51.87(16)
C7A C8A C9A C11A -175.83(12)
C14A C8A C9A C10A -179.88(13)
C7A C8A C9A C10A 56.16(17)
C14B C8B C9B C10B 179.99(12)
C7B C8B C9B C10B 56.98(17)
C14B C8B C9B C11B -51.98(16)
C7B C8B C9B C11B -174.99(14)
C2A C1A C10A C19A -171.39(13)
C2A C1A C10A C5A -54.41(17)
C2A C1A C10A C9A 66.85(18)
C6A C5A C10A C19A -68.51(16)
C4A C5A C10A C19A 165.54(13)
C6A C5A C10A C1A 175.78(13)
C4A C5A C10A C1A 49.84(17)
C6A C5A C10A C9A 52.92(16)
C4A C5A C10A C9A -73.03(16)
C8A C9A C10A C19A 65.89(17)
C11A C9A C10A C19A -61.23(17)
C8A C9A C10A C1A -174.91(13)
C11A C9A C10A C1A 57.97(17)
C8A C9A C10A C5A -54.08(16)
C11A C9A C10A C5A 178.80(13)
C2B C1B C10B C19B -172.00(14)
C2B C1B C10B C9B 65.30(18)
C2B C1B C10B C5B -54.78(19)
C8B C9B C10B C1B -176.54(12)
C11B C9B C10B C1B 56.17(17)
C8B C9B C10B C19B 63.69(16)
C11B C9B C10B C19B -63.60(17)
C8B C9B C10B C5B -56.68(16)
C11B C9B C10B C5B 176.03(13)
C6B C5B C10B C1B 176.95(14)
C4B C5B C10B C1B 51.55(18)
C6B C5B C10B C19B -67.28(17)
C4B C5B C10B C19B 167.31(13)
C6B C5B C10B C9B 54.82(18)
C4B C5B C10B C9B -70.59(17)
C8A C9A C11A C12A 48.82(17)
C10A C9A C11A C12A 176.60(12)
C8B C9B C11B C12B 51.22(18)
C10B C9B C11B C12B 178.88(13)
C9A C11A C12A O2A 122.49(17)
C9A C11A C12A C13A -53.41(17)
C9B C11B C12B O2B 116.57(17)
C9B C11B C12B C13B -57.84(17)
O2A C12A C13A C18A 119.52(17)
C11A C12A C13A C18A -64.72(17)
O2A C12A C13A C17A -9.3(2)
C11A C12A C13A C17A 166.48(14)
O2A C12A C13A C14A -119.37(16)
C11A C12A C13A C14A 56.39(16)
O2B C12B C13B C18B 124.47(16)
C11B C12B C13B C18B -61.25(17)
O2B C12B C13B C17B -4.4(2)
C11B C12B C13B C17B 169.86(13)
O2B C12B C13B C14B -114.43(16)
C11B C12B C13B C14B 59.85(15)
C7A C8A C14A C15A -51.92(19)
C9A C8A C14A C15A -174.72(14)
C7A C8A C14A C13A -174.80(13)
C9A C8A C14A C13A 62.40(16)
C12A C13A C14A C15A 166.78(12)
C18A C13A C14A C15A -73.10(16)
C17A C13A C14A C15A 45.57(14)
C12A C13A C14A C8A -62.50(16)
C18A C13A C14A C8A 57.62(17)
C17A C13A C14A C8A 176.30(12)
C7B C8B C14B C15B -54.46(19)
C9B C8B C14B C15B -176.58(12)
C7B C8B C14B C13B -177.56(13)
C9B C8B C14B C13B 60.31(17)
C12B C13B C14B C8B -61.91(16)
C18B C13B C14B C8B 58.05(17)
C17B C13B C14B C8B 176.46(13)
C12B C13B C14B C15B 166.93(13)
C18B C13B C14B C15B -73.11(16)
C17B C13B C14B C15B 45.30(15)
C8A C14A C15A C16A -163.13(14)
C13A C14A C15A C16A -35.14(16)
C8B C14B C15B C16B -160.03(13)
C13B C14B C15B C16B -31.76(16)
C14A C15A C16A C17A 11.55(18)
C14B C15B C16B C17B 6.28(17)
C12A C13A C17A C20A 86.75(17)
C18A C13A C17A C20A -42.00(19)
C14A C13A C17A C20A -161.65(13)
C12A C13A C17A C16A -148.77(14)
C18A C13A C17A C16A 82.48(16)
C14A C13A C17A C16A -37.17(15)
C15A C16A C17A C20A 146.31(14)
C15A C16A C17A C13A 16.48(17)
C12B C13B C17B C20B 83.36(18)
C18B C13B C17B C20B -45.6(2)
C14B C13B C17B C20B -165.41(14)
C12B C13B C17B C16B -151.54(13)
C18B C13B C17B C16B 79.47(15)
C14B C13B C17B C16B -40.31(14)
C15B C16B C17B C20B 149.67(14)
C15B C16B C17B C13B 21.58(16)
C13A C17A C20A C21A -54.82(19)
C16A C17A C20A C21A -175.40(14)
C13A C17A C20A C22A -177.89(13)
C16A C17A C20A C22A 61.53(17)
C13B C17B C20B C21B -59.98(19)
C16B C17B C20B C21B -179.67(13)
C13B C17B C20B C22B 176.43(14)
C16B C17B C20B C22B 56.75(18)
C21A C20A C22A C23A 62.20(19)
C17A C20A C22A C23A -172.67(14)
C21B C20B C22B C23B 55.35(19)
C17B C20B C22B C23B -179.69(14)
C20A C22A C23A C24A 177.34(14)
C20B C22B C23B C24B 62.2(2)
C22A C23A C24A O3A -30.8(2)
C22A C23A C24A O4A 148.94(15)
C22B C23B C24B O3B 6.8(2)
C22B C23B C24B O4B -174.22(14)

loop_
_cod_related_entry_id
_cod_related_entry_database
_cod_related_entry_code
1 ChemSpider 85057
